data_7102733
loop_
_publ_author_name
'Medina, Manuela E'
'Guti\'errez-Puebla, Enrique'
'Monge, M Angeles'
'Snejko, Natalia'

_publ_section_title
;
 A germanium zeotype with a three-dimensional net of interconnected
 14-, 12- and 12-ring channels. Ge13O26(OH)4[C6N2H16]2(H2O)1.5.
;
_journal_issue 24
_journal_name_full 'Chemical communications (Cambridge, England)'
_journal_page_first 2868
_journal_page_last 2869
_journal_paper_doi 10.1039/b409668a
_journal_year 2004
_chemical_formula_sum 'C12 H39 Ge13 N4 O31.5'
_chemical_formula_weight 1687.14
_chemical_name_common ICMM7
_chemical_name_systematic
;
?
;
_space_group_IT_number 2
_symmetry_cell_setting triclinic
_symmetry_space_group_name_Hall '-P 1'
_symmetry_space_group_name_H-M 'P -1'
_atom_sites_solution_hydrogens geom
_atom_sites_solution_primary direct
_atom_sites_solution_secondary difmap
_audit_creation_method SHELXL-97
_cell_angle_alpha 86.0710(10)
_cell_angle_beta 79.1620(10)
_cell_angle_gamma 83.7800(10)
_cell_formula_units_Z 2
_cell_length_a 10.4739(4)
_cell_length_b 12.6016(5)
_cell_length_c 15.5505(6)
_cell_measurement_reflns_used 5676
_cell_measurement_temperature 296(2)
_cell_measurement_theta_max 28.09
_cell_measurement_theta_min 2.44
_cell_volume 2001.56(13)
_computing_cell_refinement 'Bruker SMART'
_computing_data_collection 'Bruker SMART'
_computing_data_reduction 'Bruker SAINT'
_computing_molecular_graphics 'Bruker SHELXTL'
_computing_publication_material 'Bruker SHELXTL'
_computing_structure_refinement 'SHELXL-97 (Sheldrick, 1997)'
_computing_structure_solution 'SHELXS-97 (Sheldrick, 1990)'
_diffrn_ambient_temperature 296(2)
_diffrn_measured_fraction_theta_full 0.881
_diffrn_measured_fraction_theta_max 0.881
_diffrn_measurement_device_type 'CCD area detector'
_diffrn_measurement_method 'phi and omega scans'
_diffrn_radiation_monochromator graphite
_diffrn_radiation_source 'fine-focus sealed tube'
_diffrn_radiation_type MoK\a
_diffrn_radiation_wavelength 0.71073
_diffrn_reflns_av_R_equivalents 0.0654
_diffrn_reflns_av_sigmaI/netI 0.1127
_diffrn_reflns_limit_h_max 14
_diffrn_reflns_limit_h_min -14
_diffrn_reflns_limit_k_max 17
_diffrn_reflns_limit_k_min -17
_diffrn_reflns_limit_l_max 21
_diffrn_reflns_limit_l_min -21
_diffrn_reflns_number 23393
_diffrn_reflns_theta_full 29.35
_diffrn_reflns_theta_max 29.35
_diffrn_reflns_theta_min 1.99
_exptl_absorpt_coefficient_mu 9.713
_exptl_absorpt_correction_T_max 0.6973
_exptl_absorpt_correction_T_min 0.4434
_exptl_absorpt_correction_type none
_exptl_crystal_colour colorless
_exptl_crystal_density_diffrn 2.799
_exptl_crystal_density_meas 0
_exptl_crystal_density_method 'not measured'
_exptl_crystal_description laminar
_exptl_crystal_F_000 1614
_exptl_crystal_size_max 0.10
_exptl_crystal_size_mid 0.10
_exptl_crystal_size_min 0.04
_refine_diff_density_max 2.603
_refine_diff_density_min -2.883
_refine_diff_density_rms 0.243
_refine_ls_extinction_method none
_refine_ls_goodness_of_fit_ref 0.971
_refine_ls_hydrogen_treatment mixed
_refine_ls_matrix_type full
_refine_ls_number_parameters 564
_refine_ls_number_reflns 9719
_refine_ls_number_restraints 3
_refine_ls_restrained_S_all 0.972
_refine_ls_R_factor_all 0.0928
_refine_ls_R_factor_gt 0.0485
_refine_ls_shift/su_max 0.284
_refine_ls_shift/su_mean 0.006
_refine_ls_structure_factor_coef Fsqd
_refine_ls_weighting_details 'calc w=1/[\s^2^(Fo^2^)+(0.0612P)^2^+0.0000P] where P=(Fo^2^+2Fc^2^)/3'
_refine_ls_weighting_scheme calc
_refine_ls_wR_factor_gt 0.1142
_refine_ls_wR_factor_ref 0.1242
_reflns_number_gt 6353
_reflns_number_total 9719
_reflns_threshold_expression >2sigma(I)
_cod_data_source_file b409668a.txt
_cod_data_source_block ICMM7
_cod_depositor_comments
;
The following automatic conversions were performed:
'_symmetry_cell_setting' value 'Triclinic' changed to 'triclinic'
according to '/home/saulius/struct/CIF-dictionaries/cif_core.dic'
dictionary named 'cif_core.dic' version 2.4.1 from 2010-06-29.

Automatic conversion script
Id: cif_fix_enum 1527 2010-12-29 10:47:43Z saulius 
;
_cod_original_sg_symbol_H-M P-1
_cod_original_formula_sum 'C12 H39 Ge13 N4 O31.50'
_cod_database_code 7102733

loop_
_symmetry_equiv_pos_as_xyz
'x, y, z'
'-x, -y, -z'

loop_
_atom_site_label
_atom_site_type_symbol
_atom_site_fract_x
_atom_site_fract_y
_atom_site_fract_z
_atom_site_U_iso_or_equiv
_atom_site_adp_type
_atom_site_occupancy
_atom_site_symmetry_multiplicity
_atom_site_calc_flag
_atom_site_refinement_flags
_atom_site_disorder_assembly
_atom_site_disorder_group
Ge1 Ge 0.51837(8) 0.26008(6) 0.41261(6) 0.00997(18) Uani 1 1 d . . 1
Ge2 Ge 0.52036(8) 0.32058(6) 0.74118(6) 0.00981(18) Uani 1 1 d . . 1
Ge3 Ge 0.35674(8) 0.14334(6) 0.73221(6) 0.01069(18) Uani 1 1 d . . 1
Ge4 Ge 0.80015(8) 0.21140(6) 0.69854(6) 0.01038(18) Uani 1 1 d . . 1
Ge5 Ge 0.36510(8) 0.32813(6) 0.59718(6) 0.00927(18) Uani 1 1 d . . 1
Ge6 Ge 0.10348(8) 0.27248(6) 0.70416(6) 0.01059(18) Uani 1 1 d . . 1
Ge7 Ge 0.13966(8) 0.44485(7) 0.84112(6) 0.01391(19) Uani 1 1 d . . 1
Ge8 Ge 0.36476(8) 0.53245(6) 0.69546(6) 0.01102(18) Uani 1 1 d . . 1
Ge9 Ge 0.69953(8) 0.01508(7) 0.82582(6) 0.01314(19) Uani 1 1 d . . 1
Ge10 Ge 0.54532(8) -0.05217(6) 0.67946(6) 0.01112(18) Uani 1 1 d . . 1
Ge11 Ge 0.59377(8) 0.17030(6) 0.59203(6) 0.00958(18) Uani 1 1 d . . 1
Ge12 Ge 0.44696(9) 0.16943(7) 0.90277(6) 0.0123(2) Uani 0.9083(18) 1 d P . 1
Ge13 Ge 0.79144(11) -0.18450(9) 0.94471(8) 0.0348(3) Uani 1 1 d . . 1
Ge14 Ge 0.3433(9) 0.2642(7) 0.9107(6) 0.0123(2) Uani 0.0917(18) 1 d P . 1
O1 O 0.4035(5) 0.1742(4) 0.6060(3) 0.0099(11) Uani 1 1 d . . 1
O2 O 0.5463(5) 0.3186(4) 0.6128(3) 0.0101(11) Uani 1 1 d . . 1
O3 O 0.6181(5) 0.0251(4) 0.5916(4) 0.0121(12) Uani 1 1 d . . 1
O4 O 0.3452(5) 0.3033(4) 0.7299(4) 0.0104(11) Uani 1 1 d . . 1
O5 O 0.1813(5) 0.1489(4) 0.7335(4) 0.0123(12) Uani 1 1 d . . 1
O6 O 0.1919(5) 0.3200(4) 0.6065(4) 0.0143(12) Uani 1 1 d . . 1
O7 O 0.4898(5) 0.4672(4) 0.7444(4) 0.0160(13) Uani 1 1 d . . 1
O8 O 0.3992(5) 0.3389(4) 0.4776(3) 0.0125(12) Uani 1 1 d . . 1
O9 O 0.3855(5) -0.0019(4) 0.7165(4) 0.0169(13) Uani 1 1 d . . 1
O10 O 0.7640(5) 0.1818(4) 0.5998(4) 0.0151(12) Uani 1 1 d . . 1
O11 O 0.3471(5) 0.4733(4) 0.6032(4) 0.0127(12) Uani 1 1 d . . 1
O12 O 0.6383(6) -0.0703(4) 0.7642(4) 0.0217(14) Uani 1 1 d . . 1
O13 O 0.0573(5) 0.3615(4) 0.7886(4) 0.0205(14) Uani 1 1 d . . 1
O14 O 0.6233(5) 0.1851(4) 0.4724(4) 0.0136(12) Uani 1 1 d . . 1
O15 O 0.4811(5) 0.2988(4) 0.8617(4) 0.0164(13) Uani 1 1 d . . 1
O16 O 0.8112(5) 0.1000(4) 0.7710(4) 0.0204(14) Uani 1 1 d . . 1
O17 O 0.2166(5) 0.5419(4) 0.7707(4) 0.0193(13) Uani 1 1 d . . 1
O18 O 0.5860(5) 0.0768(5) 0.9088(4) 0.0190(13) Uani 1 1 d . . 1
O19 O 0.6960(5) 0.3188(4) 0.7430(4) 0.0152(12) Uani 1 1 d . . 1
O20 O 0.6117(5) 0.3338(4) 0.3275(4) 0.0163(13) Uani 1 1 d . . 1
O21 O 0.3338(5) 0.1241(5) 0.8523(4) 0.0186(13) Uani 1 1 d . . 1
O22 O 0.0057(5) 0.5135(5) 0.9094(4) 0.0201(13) Uani 1 1 d D . 1
H22 H -0.0079 0.5920 0.8952 0.024 Uiso 1 1 d RD . 1
O23 O 0.4423(5) 0.1827(4) 0.3508(4) 0.0161(13) Uani 1 1 d . . 1
O24 O 0.8078(5) -0.0677(5) 0.8797(4) 0.0219(14) Uani 1 1 d . . 1
O25 O 0.9557(5) 0.2522(4) 0.6772(4) 0.0186(13) Uani 1 1 d . . 1
O26 O 0.2355(6) 0.3889(5) 0.9160(4) 0.0271(15) Uani 1 1 d . . 1
O27 O 0.8942(8) -0.1839(8) 1.0212(6) 0.069(3) Uani 1 1 d D A 1
H27 H 0.8175 -0.1864 1.0711 0.083 Uiso 1 1 d RD A 1
O28 O 0.5399(5) 0.1633(4) 0.7255(4) 0.0131(12) Uani 1 1 d . . 1
O29 O 0.8519(9) -0.2934(7) 0.8779(6) 0.065(3) Uani 1 1 d D B 1
H29 H 0.7949 -0.3161 0.8450 0.078 Uiso 1 1 d RD B 1
O30 O 0.3752(6) 0.1864(5) 1.0141(4) 0.0278(15) Uani 1 1 d . . 1
N1 N 0.7128(18) 0.1414(10) 0.0893(11) 0.167(10) Uani 1 1 d . C 2
H1A H 0.6560 0.1019 0.0726 0.200 Uiso 1 1 calc R C 2
H1B H 0.7514 0.1008 0.1288 0.200 Uiso 1 1 calc R C 2
N2 N 0.7627(8) 0.4553(7) -0.1418(5) 0.041(2) Uani 1 1 d . C 2
H2A H 0.8461 0.4523 -0.1363 0.061 Uiso 1 1 calc R C 2
H2B H 0.7392 0.5182 -0.1668 0.061 Uiso 1 1 calc R C 2
H2C H 0.7525 0.4032 -0.1751 0.061 Uiso 1 1 calc R C 2
C1 C 0.8108(13) 0.1588(10) 0.0150(9) 0.058(4) Uani 1 1 d . C 2
H1C H 0.8212 0.0972 -0.0206 0.070 Uiso 1 1 calc R C 2
H1D H 0.8924 0.1613 0.0354 0.070 Uiso 1 1 calc R C 2
C2 C 0.7912(15) 0.2548(10) -0.0418(10) 0.080(5) Uani 1 1 d . C 2
H2D H 0.8764 0.2744 -0.0707 0.096 Uiso 1 1 calc R C 2
H2E H 0.7463 0.2362 -0.0871 0.096 Uiso 1 1 calc R C 2
C3 C 0.7197(12) 0.3468(11) -0.0009(8) 0.062(4) Uani 1 1 d . C 2
H3 H 0.7861 0.3737 0.0264 0.074 Uiso 1 1 calc R C 2
C4 C 0.6803(12) 0.4422(9) -0.0544(7) 0.047(3) Uani 1 1 d . C 2
H4A H 0.5911 0.4386 -0.0619 0.056 Uiso 1 1 calc R C 2
H4B H 0.6815 0.5053 -0.0223 0.056 Uiso 1 1 calc R C 2
C5 C 0.6160(12) 0.3260(10) 0.0780(8) 0.055(3) Uani 1 1 d . C 2
H5A H 0.6056 0.3859 0.1155 0.066 Uiso 1 1 calc R C 2
H5B H 0.5339 0.3238 0.0582 0.066 Uiso 1 1 calc R C 2
C6 C 0.6416(18) 0.2248(11) 0.1319(9) 0.081(5) Uani 1 1 d . C 2
H6A H 0.6860 0.2419 0.1779 0.097 Uiso 1 1 calc R C 2
H6B H 0.5579 0.2014 0.1602 0.097 Uiso 1 1 calc R C 2
N3 N 0.2403(9) 0.5524(7) 0.4551(6) 0.045(3) Uani 1 1 d . D 2
H3A H 0.2961 0.6002 0.4306 0.054 Uiso 1 1 calc R D 2
H3B H 0.2798 0.5051 0.4901 0.054 Uiso 1 1 calc R D 2
C8 C 0.1191(11) 0.6055(9) 0.5036(8) 0.049(3) Uani 1 1 d . D 2
H8A H 0.0846 0.6613 0.4657 0.059 Uiso 1 1 calc R D 2
H8B H 0.1390 0.6392 0.5531 0.059 Uiso 1 1 calc R D 2
C9 C 0.0141(11) 0.5292(9) 0.5372(9) 0.058(4) Uani 1 1 d . . 2
H9 H 0.0464 0.4767 0.5795 0.069 Uiso 1 1 calc R . 2
C10 C 0.0932(17) 0.4237(14) 0.4260(12) 0.021(4) Uiso 0.50 1 d P . 2
H10A H 0.0775 0.3831 0.3789 0.026 Uiso 0.50 1 calc PR . 2
H10B H 0.1273 0.3736 0.4683 0.026 Uiso 0.50 1 calc PR . 2
C11 C 0.1943(19) 0.4994(16) 0.3892(13) 0.032(5) Uani 0.50 1 d P D 2
H11A H 0.2682 0.4599 0.3541 0.038 Uiso 0.50 1 calc PR D 2
H11B H 0.1572 0.5531 0.3508 0.038 Uiso 0.50 1 calc PR D 2
N4 N 0.7903(9) 0.9631(10) 0.4419(7) 0.078(4) Uani 1 1 d . . 2
H12A H 0.7286 0.9980 0.4810 0.093 Uiso 1 1 calc R . 2
H12B H 0.7503 0.9214 0.4127 0.093 Uiso 1 1 calc R . 2
C13 C 1.125(3) 0.937(2) 0.6375(19) 0.075(9) Uiso 0.50 1 d P . 2
H13A H 1.1879 0.8840 0.6581 0.090 Uiso 1 1 calc R . 2
H13B H 1.0720 0.9722 0.6876 0.090 Uiso 1 1 calc R . 2
C14 C 1.044(2) 0.889(2) 0.5883(17) 0.059(8) Uani 0.50 1 d P E 2
H14A H 0.9864 0.8462 0.6292 0.071 Uiso 0.50 1 calc PR E 2
H14B H 1.1009 0.8402 0.5487 0.071 Uiso 0.50 1 calc PR E 2
C15 C 0.9601(10) 0.9643(9) 0.5338(8) 0.047(3) Uani 1 1 d . . 2
H15 H 0.8982 1.0101 0.5740 0.056 Uiso 1 1 calc R . 2
C16 C 0.8820(10) 0.8940(10) 0.4898(9) 0.054(4) Uani 1 1 d . F 2
H16A H 0.9415 0.8485 0.4491 0.065 Uiso 1 1 calc R F 2
H16B H 0.8330 0.8485 0.5340 0.065 Uiso 1 1 calc R F 2
O31 O 0.0777(15) 0.9900(13) 0.8468(11) 0.055(4) Uiso 0.50 1 d P G 2
O32 O 0.685(2) 0.6409(17) 0.7572(14) 0.090(7) Uiso 0.50 1 d P H 2
O33 O 0.083(3) 0.752(2) 0.777(2) 0.043(8) Uiso 0.25 1 d P I 2
O34 O 0.883(3) 0.767(3) 0.708(2) 0.060(10) Uiso 0.25 1 d P J 2

loop_
_atom_site_aniso_label
_atom_site_aniso_U_11
_atom_site_aniso_U_22
_atom_site_aniso_U_33
_atom_site_aniso_U_23
_atom_site_aniso_U_13
_atom_site_aniso_U_12
Ge1 0.0124(4) 0.0087(4) 0.0090(4) 0.0001(3) -0.0016(3) -0.0025(3)
Ge2 0.0083(4) 0.0108(4) 0.0107(5) -0.0003(3) -0.0024(3) -0.0017(3)
Ge3 0.0081(4) 0.0109(4) 0.0132(5) 0.0017(3) -0.0018(3) -0.0027(3)
Ge4 0.0076(4) 0.0121(4) 0.0119(5) 0.0011(3) -0.0029(3) -0.0017(3)
Ge5 0.0088(4) 0.0092(4) 0.0097(4) 0.0006(3) -0.0018(3) -0.0011(3)
Ge6 0.0073(4) 0.0119(4) 0.0128(5) -0.0002(3) -0.0021(3) -0.0019(3)
Ge7 0.0132(4) 0.0162(4) 0.0114(5) -0.0014(3) 0.0014(3) -0.0034(3)
Ge8 0.0121(4) 0.0088(4) 0.0113(5) -0.0002(3) 0.0005(3) -0.0022(3)
Ge9 0.0136(4) 0.0143(4) 0.0125(5) 0.0010(3) -0.0043(4) -0.0034(3)
Ge10 0.0116(4) 0.0086(4) 0.0140(5) -0.0001(3) -0.0040(3) -0.0023(3)
Ge11 0.0085(4) 0.0099(4) 0.0104(5) 0.0001(3) -0.0019(3) -0.0013(3)
Ge12 0.0125(5) 0.0148(5) 0.0098(5) 0.0016(4) -0.0024(4) -0.0031(4)
Ge13 0.0307(6) 0.0344(6) 0.0351(7) 0.0076(5) -0.0001(5) 0.0002(5)
Ge14 0.0125(5) 0.0148(5) 0.0098(5) 0.0016(4) -0.0024(4) -0.0031(4)
O1 0.015(3) 0.004(3) 0.012(3) 0.000(2) -0.004(2) -0.003(2)
O2 0.013(3) 0.010(3) 0.006(3) 0.000(2) 0.001(2) -0.002(2)
O3 0.015(3) 0.006(3) 0.014(3) -0.002(2) 0.000(2) 0.001(2)
O4 0.006(3) 0.011(3) 0.014(3) 0.003(2) -0.004(2) -0.003(2)
O5 0.007(3) 0.014(3) 0.016(3) 0.002(2) 0.000(2) -0.004(2)
O6 0.012(3) 0.018(3) 0.013(3) 0.004(2) -0.003(2) -0.003(2)
O7 0.014(3) 0.012(3) 0.024(4) -0.005(2) -0.007(3) 0.000(2)
O8 0.015(3) 0.018(3) 0.004(3) 0.000(2) -0.003(2) 0.000(2)
O9 0.010(3) 0.017(3) 0.024(4) 0.001(3) -0.001(2) -0.004(2)
O10 0.009(3) 0.018(3) 0.018(3) -0.003(2) -0.001(2) -0.003(2)
O11 0.020(3) 0.008(3) 0.010(3) -0.004(2) -0.004(2) 0.000(2)
O12 0.030(3) 0.011(3) 0.026(4) 0.001(3) -0.014(3) -0.002(2)
O13 0.021(3) 0.021(3) 0.019(4) -0.005(3) 0.001(3) -0.009(2)
O14 0.014(3) 0.019(3) 0.008(3) 0.001(2) -0.003(2) 0.001(2)
O15 0.012(3) 0.018(3) 0.018(3) 0.001(2) -0.002(2) -0.002(2)
O16 0.012(3) 0.022(3) 0.028(4) 0.008(3) -0.006(3) -0.006(2)
O17 0.017(3) 0.015(3) 0.022(4) 0.001(3) 0.006(3) -0.001(2)
O18 0.016(3) 0.032(4) 0.010(3) -0.001(3) -0.005(2) 0.002(2)
O19 0.012(3) 0.019(3) 0.016(3) -0.007(2) -0.004(2) -0.004(2)
O20 0.021(3) 0.009(3) 0.016(3) -0.001(2) 0.005(3) -0.004(2)
O21 0.016(3) 0.026(3) 0.015(3) 0.006(3) -0.006(3) -0.007(2)
O22 0.018(3) 0.019(3) 0.019(3) 0.000(3) 0.006(3) 0.000(2)
O23 0.022(3) 0.012(3) 0.019(3) -0.007(2) -0.012(3) -0.004(2)
O24 0.017(3) 0.020(3) 0.028(4) 0.011(3) -0.009(3) -0.002(2)
O25 0.010(3) 0.025(3) 0.020(4) 0.005(3) -0.003(2) -0.004(2)
O26 0.034(4) 0.037(4) 0.008(3) 0.004(3) -0.004(3) 0.010(3)
O27 0.048(5) 0.103(8) 0.061(6) 0.036(6) -0.029(5) -0.020(5)
O28 0.010(3) 0.015(3) 0.015(3) 0.001(2) -0.005(2) -0.003(2)
O29 0.074(6) 0.045(5) 0.071(7) -0.020(5) -0.004(5) 0.006(5)
O30 0.022(3) 0.051(4) 0.012(3) 0.004(3) -0.002(3) -0.013(3)
N1 0.217(19) 0.044(8) 0.160(17) 0.044(10) 0.120(15) 0.039(10)
N2 0.037(5) 0.060(6) 0.025(5) -0.006(5) 0.005(4) -0.019(4)
C1 0.054(8) 0.054(8) 0.061(10) -0.016(7) -0.009(7) 0.017(6)
C2 0.091(12) 0.046(9) 0.078(12) 0.011(8) 0.033(9) 0.008(8)
C3 0.048(8) 0.083(10) 0.044(8) 0.017(8) -0.002(6) 0.016(7)
C4 0.055(8) 0.056(8) 0.030(7) -0.014(6) 0.000(6) -0.020(6)
C5 0.060(8) 0.054(8) 0.051(9) -0.011(7) 0.001(7) -0.017(6)
C6 0.141(15) 0.055(9) 0.033(8) 0.015(7) 0.003(9) 0.002(10)
N3 0.040(5) 0.042(6) 0.060(7) 0.036(5) -0.029(5) -0.026(4)
C8 0.043(7) 0.042(7) 0.066(9) 0.028(6) -0.023(7) -0.020(5)
C9 0.039(7) 0.051(8) 0.089(11) 0.045(8) -0.029(7) -0.026(6)
C11 0.035(12) 0.037(12) 0.023(11) 0.016(9) -0.002(9) -0.013(9)
N4 0.031(5) 0.134(11) 0.079(9) -0.098(8) -0.019(6) 0.017(6)
C14 0.046(15) 0.068(18) 0.059(18) -0.052(15) 0.023(13) -0.008(13)
C15 0.024(6) 0.063(8) 0.060(9) -0.036(7) -0.016(6) 0.000(5)
C16 0.014(5) 0.079(9) 0.071(10) -0.045(8) 0.002(6) -0.005(5)

loop_
_atom_type_symbol
_atom_type_description
_atom_type_scat_dispersion_real
_atom_type_scat_dispersion_imag
_atom_type_scat_source
C C 0.0033 0.0016 'International Tables Vol C Tables 4.2.6.8 and 6.1.1.4'
H H 0.0000 0.0000 'International Tables Vol C Tables 4.2.6.8 and 6.1.1.4'
N N 0.0061 0.0033 'International Tables Vol C Tables 4.2.6.8 and 6.1.1.4'
O O 0.0106 0.0060 'International Tables Vol C Tables 4.2.6.8 and 6.1.1.4'
Ge Ge 0.1547 1.8001 'International Tables Vol C Tables 4.2.6.8 and 6.1.1.4'

loop_
_geom_angle_atom_site_label_1
_geom_angle_atom_site_label_2
_geom_angle_atom_site_label_3
_geom_angle
_geom_angle_site_symmetry_1
_geom_angle_site_symmetry_3
O8 Ge1 O14 112.4(3) . .
O8 Ge1 O23 108.5(3) . .
O14 Ge1 O23 113.6(3) . .
O8 Ge1 O20 113.0(2) . .
O14 Ge1 O20 108.7(3) . .
O23 Ge1 O20 100.1(3) . .
O19 Ge2 O7 94.1(2) . .
O19 Ge2 O15 91.8(2) . .
O7 Ge2 O15 94.0(3) . .
O19 Ge2 O4 171.4(2) . .
O7 Ge2 O4 93.5(2) . .
O15 Ge2 O4 91.8(2) . .
O19 Ge2 O2 93.9(2) . .
O7 Ge2 O2 94.9(2) . .
O15 Ge2 O2 169.1(2) . .
O4 Ge2 O2 81.3(2) . .
O19 Ge2 O28 91.1(2) . .
O7 Ge2 O28 172.7(2) . .
O15 Ge2 O28 91.1(2) . .
O4 Ge2 O28 81.1(2) . .
O2 Ge2 O28 79.5(2) . .
O5 Ge3 O21 92.2(2) . .
O5 Ge3 O9 94.0(2) . .
O21 Ge3 O9 92.7(3) . .
O5 Ge3 O28 170.3(2) . .
O21 Ge3 O28 91.0(2) . .
O9 Ge3 O28 95.0(2) . .
O5 Ge3 O1 95.1(2) . .
O21 Ge3 O1 171.6(2) . .
O9 Ge3 O1 91.0(2) . .
O28 Ge3 O1 81.2(2) . .
O5 Ge3 O4 90.4(2) . .
O21 Ge3 O4 95.6(2) . .
O9 Ge3 O4 170.4(2) . .
O28 Ge3 O4 80.1(2) . .
O1 Ge3 O4 80.2(2) . .
O10 Ge4 O25 107.2(3) . .
O10 Ge4 O19 110.7(3) . .
O25 Ge4 O19 106.6(3) . .
O10 Ge4 O16 113.3(3) . .
O25 Ge4 O16 104.2(3) . .
O19 Ge4 O16 114.2(3) . .
O6 Ge5 O8 95.3(2) . .
O6 Ge5 O11 93.6(2) . .
O8 Ge5 O11 91.5(2) . .
O6 Ge5 O1 93.1(2) . .
O8 Ge5 O1 95.3(2) . .
O11 Ge5 O1 170.0(2) . .
O6 Ge5 O2 166.9(2) . .
O8 Ge5 O2 96.4(2) . .
O11 Ge5 O2 92.0(2) . .
O1 Ge5 O2 80.0(2) . .
O6 Ge5 O4 89.3(2) . .
O8 Ge5 O4 173.4(2) . .
O11 Ge5 O4 93.0(2) . .
O1 Ge5 O4 79.6(2) . .
O2 Ge5 O4 78.6(2) . .
O6 Ge5 Ge11 134.49(17) . .
O8 Ge5 Ge11 88.89(17) . .
O11 Ge5 Ge11 131.64(17) . .
O1 Ge5 Ge11 41.42(15) . .
O2 Ge5 Ge11 40.12(15) . .
O4 Ge5 Ge11 84.47(14) . .
O25 Ge6 O6 103.6(3) 1_455 .
O25 Ge6 O13 102.7(3) 1_455 .
O6 Ge6 O13 117.2(3) . .
O25 Ge6 O5 108.8(2) 1_455 .
O6 Ge6 O5 108.2(3) . .
O13 Ge6 O5 115.2(3) . .
O26 Ge7 O17 112.0(3) . .
O26 Ge7 O13 119.6(3) . .
O17 Ge7 O13 113.6(3) . .
O26 Ge7 O22 102.5(3) . .
O17 Ge7 O22 106.4(3) . .
O13 Ge7 O22 100.5(3) . .
O11 Ge8 O20 110.7(3) . 2_666
O11 Ge8 O7 112.7(3) . .
O20 Ge8 O7 110.6(3) 2_666 .
O11 Ge8 O17 110.5(3) . .
O20 Ge8 O17 101.2(2) 2_666 .
O7 Ge8 O17 110.6(3) . .
O12 Ge9 O16 117.9(3) . .
O12 Ge9 O18 115.7(3) . .
O16 Ge9 O18 112.8(3) . .
O12 Ge9 O24 104.6(3) . .
O16 Ge9 O24 97.2(3) . .
O18 Ge9 O24 105.4(3) . .
O23 Ge10 O3 108.8(3) 2_656 .
O23 Ge10 O9 112.5(3) 2_656 .
O3 Ge10 O9 111.2(3) . .
O23 Ge10 O12 99.2(3) 2_656 .
O3 Ge10 O12 112.1(3) . .
O9 Ge10 O12 112.5(3) . .
O3 Ge11 O14 92.8(2) . .
O3 Ge11 O10 93.0(2) . .
O14 Ge11 O10 94.1(2) . .
O3 Ge11 O2 169.3(2) . .
O14 Ge11 O2 96.5(2) . .
O10 Ge11 O2 91.8(2) . .
O3 Ge11 O1 93.5(2) . .
O14 Ge11 O1 95.5(2) . .
O10 Ge11 O1 168.1(2) . .
O2 Ge11 O1 80.3(2) . .
O3 Ge11 O28 90.7(2) . .
O14 Ge11 O28 173.3(2) . .
O10 Ge11 O28 91.4(2) . .
O2 Ge11 O28 79.5(2) . .
O1 Ge11 O28 78.6(2) . .
O3 Ge11 Ge5 134.20(17) . .
O14 Ge11 Ge5 89.05(17) . .
O10 Ge11 Ge5 132.55(17) . .
O2 Ge11 Ge5 40.97(15) . .
O1 Ge11 Ge5 40.89(14) . .
O28 Ge11 Ge5 84.45(15) . .
Ge14 Ge12 O21 79.2(4) . .
Ge14 Ge12 O15 57.5(4) . .
O21 Ge12 O15 110.7(3) . .
Ge14 Ge12 O30 69.6(4) . .
O21 Ge12 O30 107.9(3) . .
O15 Ge12 O30 104.1(3) . .
Ge14 Ge12 O18 166.4(4) . .
O21 Ge12 O18 114.3(3) . .
O15 Ge12 O18 115.3(3) . .
O30 Ge12 O18 103.4(3) . .
O24 Ge13 O30 106.2(3) . 2_657
O24 Ge13 O27 106.9(4) . .
O30 Ge13 O27 117.0(4) 2_657 .
O24 Ge13 O29 108.1(4) . .
O30 Ge13 O29 111.3(4) 2_657 .
O27 Ge13 O29 107.0(5) . .
O24 Ge13 Ge14 142.5(3) . 2_657
O30 Ge13 Ge14 46.2(3) 2_657 2_657
O27 Ge13 Ge14 76.3(3) . 2_657
O29 Ge13 Ge14 106.4(4) . 2_657
Ge12 Ge14 O15 68.8(4) . .
Ge12 Ge14 O26 172.8(6) . .
O15 Ge14 O26 104.1(5) . .
Ge12 Ge14 O30 61.5(4) . .
O15 Ge14 O30 105.9(5) . .
O26 Ge14 O30 120.9(6) . .
Ge12 Ge14 O21 54.3(3) . .
O15 Ge14 O21 101.7(5) . .
O26 Ge14 O21 130.6(5) . .
O30 Ge14 O21 90.5(4) . .
Ge12 Ge14 Ge13 93.3(4) . 2_657
O15 Ge14 Ge13 146.7(5) . 2_657
O26 Ge14 Ge13 92.2(4) . 2_657
O30 Ge14 Ge13 41.7(3) . 2_657
O21 Ge14 Ge13 88.5(3) . 2_657
Ge5 O1 Ge3 101.9(2) . .
Ge5 O1 Ge11 97.7(2) . .
Ge3 O1 Ge11 100.7(2) . .
Ge11 O2 Ge5 98.9(2) . .
Ge11 O2 Ge2 102.6(2) . .
Ge5 O2 Ge2 99.9(2) . .
Ge10 O3 Ge11 120.5(3) . .
Ge2 O4 Ge3 99.3(2) . .
Ge2 O4 Ge5 98.5(2) . .
Ge3 O4 Ge5 96.8(2) . .
Ge6 O5 Ge3 116.6(3) . .
Ge6 O6 Ge5 119.4(3) . .
Ge8 O7 Ge2 118.9(3) . .
Ge1 O8 Ge5 124.6(3) . .
Ge10 O9 Ge3 116.5(3) . .
Ge4 O10 Ge11 119.1(3) . .
Ge8 O11 Ge5 121.3(3) . .
Ge9 O12 Ge10 134.6(3) . .
Ge6 O13 Ge7 135.1(3) . .
Ge1 O14 Ge11 124.0(3) . .
Ge14 O15 Ge12 53.7(4) . .
Ge14 O15 Ge2 122.2(5) . .
Ge12 O15 Ge2 117.1(3) . .
Ge9 O16 Ge4 133.8(3) . .
Ge7 O17 Ge8 130.7(3) . .
Ge9 O18 Ge12 130.5(3) . .
Ge4 O19 Ge2 118.1(3) . .
Ge8 O20 Ge1 135.5(3) 2_666 .
Ge12 O21 Ge3 117.3(3) . .
Ge12 O21 Ge14 46.4(3) . .
Ge3 O21 Ge14 111.7(4) . .
Ge10 O23 Ge1 138.3(3) 2_656 .
Ge13 O24 Ge9 132.8(3) . .
Ge6 O25 Ge4 154.3(4) 1_655 .
Ge7 O26 Ge14 128.9(5) . .
Ge3 O28 Ge2 98.4(2) . .
Ge3 O28 Ge11 98.1(2) . .
Ge2 O28 Ge11 97.0(2) . .
Ge13 O30 Ge12 123.9(3) 2_657 .
Ge13 O30 Ge14 92.1(4) 2_657 .
Ge12 O30 Ge14 48.9(3) . .
C6 N1 C1 120.9(12) . .
C6 N1 H1A 107.1 . .
C1 N1 H1A 107.1 . .
C6 N1 H1B 107.1 . .
C1 N1 H1B 107.1 . .
H1A N1 H1B 106.8 . .
C4 N2 H2A 109.5 . .
C4 N2 H2B 109.5 . .
H2A N2 H2B 109.5 . .
C4 N2 H2C 109.5 . .
H2A N2 H2C 109.5 . .
H2B N2 H2C 109.5 . .
N1 C1 C2 117.8(12) . .
N1 C1 H1C 107.8 . .
C2 C1 H1C 107.9 . .
N1 C1 H1D 107.8 . .
C2 C1 H1D 107.8 . .
H1C C1 H1D 107.2 . .
C3 C2 C1 117.0(13) . .
C3 C2 H2D 108.1 . .
C1 C2 H2D 108.1 . .
C3 C2 H2E 108.0 . .
C1 C2 H2E 108.0 . .
H2D C2 H2E 107.3 . .
C2 C3 C4 120.6(12) . .
C2 C3 C5 116.4(12) . .
C4 C3 C5 111.8(10) . .
C2 C3 H3 101.2 . .
C4 C3 H3 101.3 . .
C5 C3 H3 101.3 . .
N2 C4 C3 115.1(10) . .
N2 C4 H4A 108.5 . .
C3 C4 H4A 108.5 . .
N2 C4 H4B 108.5 . .
C3 C4 H4B 108.5 . .
H4A C4 H4B 107.5 . .
C6 C5 C3 115.7(12) . .
C6 C5 H5A 108.3 . .
C3 C5 H5A 108.3 . .
C6 C5 H5B 108.4 . .
C3 C5 H5B 108.4 . .
H5A C5 H5B 107.4 . .
N1 C6 C5 117.1(13) . .
N1 C6 H6A 108.0 . .
C5 C6 H6A 108.0 . .
N1 C6 H6B 108.0 . .
C5 C6 H6B 108.0 . .
H6A C6 H6B 107.3 . .
C11 N3 C8 102.5(11) . .
C11 N3 H3A 111.3 . .
C8 N3 H3A 111.3 . .
C11 N3 H3B 111.3 . .
C8 N3 H3B 111.3 . .
H3A N3 H3B 109.2 . .
N3 C8 C9 113.4(10) . .
N3 C8 H8A 108.9 . .
C9 C8 H8A 108.9 . .
N3 C8 H8B 108.9 . .
C9 C8 H8B 108.9 . .
H8A C8 H8B 107.7 . .
C10 C9 C9 107.1(14) 2_566 2_566
C10 C9 C8 113.2(13) 2_566 .
C9 C9 C8 110.5(13) 2_566 .
C10 C9 H9 108.6 2_566 .
C9 C9 H9 108.6 2_566 .
C8 C9 H9 108.6 . .
C9 C10 C11 113.1(15) 2_566 .
C9 C10 H10A 108.9 2_566 .
C11 C10 H10A 109.0 . .
C9 C10 H10B 109.0 2_566 .
C11 C10 H10B 109.0 . .
H10A C10 H10B 107.8 . .
N3 C11 C10 113.9(15) . .
N3 C11 H11A 108.8 . .
C10 C11 H11A 108.8 . .
N3 C11 H11B 108.8 . .
C10 C11 H11B 108.8 . .
H11A C11 H11B 107.7 . .
C16 N4 C13 112.6(11) . 2_776
C16 N4 H12A 109.1 . .
C13 N4 H12A 109.0 2_776 .
C16 N4 H12B 109.1 . .
C13 N4 H12B 109.1 2_776 .
H12A N4 H12B 107.8 . .
C14 C13 N4 105(2) . 2_776
C14 C13 H13A 111.0 . .
N4 C13 H13A 110.9 2_776 .
C14 C13 H13B 110.7 . .
N4 C13 H13B 110.7 2_776 .
H13A C13 H13B 108.8 . .
C13 C14 C15 118(2) . .
C13 C14 H14A 107.8 . .
C15 C14 H14A 108.0 . .
C13 C14 H14B 107.9 . .
C15 C14 H14B 108.0 . .
H14A C14 H14B 107.2 . .
C15 C15 C16 111.2(12) 2_776 .
C15 C15 C14 113.3(14) 2_776 .
C16 C15 C14 107.4(12) . .
C15 C15 H15 108.3 2_776 .
C16 C15 H15 108.3 . .
C14 C15 H15 108.3 . .
N4 C16 C15 109.8(10) . .
N4 C16 H16A 109.7 . .
C15 C16 H16A 109.7 . .
N4 C16 H16B 109.7 . .
C15 C16 H16B 109.7 . .
H16A C16 H16B 108.2 . .
H311 O31 H312 169.1 . .
H321 O32 H322 160.5 . .

loop_
_geom_bond_atom_site_label_1
_geom_bond_atom_site_label_2
_geom_bond_distance
_geom_bond_site_symmetry_2
Ge1 O8 1.720(5) .
Ge1 O14 1.734(5) .
Ge1 O23 1.759(5) .
Ge1 O20 1.764(5) .
Ge2 O19 1.843(5) .
Ge2 O7 1.844(5) .
Ge2 O15 1.850(6) .
Ge2 O4 1.912(5) .
Ge2 O2 1.965(5) .
Ge2 O28 1.998(5) .
Ge3 O5 1.828(5) .
Ge3 O21 1.840(6) .
Ge3 O9 1.848(5) .
Ge3 O28 1.945(5) .
Ge3 O1 1.954(5) .
Ge3 O4 2.004(5) .
Ge4 O10 1.722(6) .
Ge4 O25 1.727(5) .
Ge4 O19 1.739(5) .
Ge4 O16 1.747(6) .
Ge5 O6 1.806(5) .
Ge5 O8 1.824(5) .
Ge5 O11 1.825(5) .
Ge5 O1 1.939(5) .
Ge5 O2 1.948(5) .
Ge5 O4 2.041(5) .
Ge5 Ge11 2.9353(11) .
Ge6 O25 1.727(5) 1_455
Ge6 O6 1.729(5) .
Ge6 O13 1.749(6) .
Ge6 O5 1.751(5) .
Ge7 O26 1.742(6) .
Ge7 O17 1.744(5) .
Ge7 O13 1.759(6) .
Ge7 O22 1.774(6) .
Ge8 O11 1.710(5) .
Ge8 O20 1.733(5) 2_666
Ge8 O7 1.739(5) .
Ge8 O17 1.757(6) .
Ge9 O12 1.735(6) .
Ge9 O16 1.735(5) .
Ge9 O18 1.745(6) .
Ge9 O24 1.749(6) .
Ge10 O23 1.726(5) 2_656
Ge10 O3 1.727(5) .
Ge10 O9 1.730(5) .
Ge10 O12 1.769(6) .
Ge11 O3 1.820(5) .
Ge11 O14 1.827(5) .
Ge11 O10 1.832(5) .
Ge11 O2 1.914(5) .
Ge11 O1 1.960(5) .
Ge11 O28 2.044(6) .
Ge12 Ge14 1.519(9) .
Ge12 O21 1.704(5) .
Ge12 O15 1.758(5) .
Ge12 O30 1.771(6) .
Ge12 O18 1.777(6) .
Ge13 O24 1.732(6) .
Ge13 O30 1.744(6) 2_657
Ge13 O27 1.748(8) .
Ge13 O29 1.767(8) .
Ge13 Ge14 2.619(9) 2_657
Ge13 H27 2.0324 .
Ge14 O15 1.591(10) .
Ge14 O26 1.830(11) .
Ge14 O30 1.890(11) .
Ge14 O21 2.060(11) .
Ge14 Ge13 2.619(9) 2_657
O20 Ge8 1.733(5) 2_666
O22 H22 0.9989 .
O23 Ge10 1.726(5) 2_656
O25 Ge6 1.727(5) 1_655
O27 H27 1.0084 .
O29 H29 0.9342 .
O30 Ge13 1.744(6) 2_657
N1 C6 1.357(18) .
N1 C1 1.415(16) .
N1 H1A 0.9000 .
N1 H1B 0.9000 .
N2 C4 1.476(13) .
N2 H2A 0.8900 .
N2 H2B 0.8900 .
N2 H2C 0.8900 .
C1 C2 1.467(17) .
C1 H1C 0.9700 .
C1 H1D 0.9700 .
C2 C3 1.430(17) .
C2 H2D 0.9700 .
C2 H2E 0.9700 .
C3 C4 1.480(16) .
C3 C5 1.506(16) .
C3 H3 0.9800 .
C4 H4A 0.9700 .
C4 H4B 0.9700 .
C5 C6 1.505(17) .
C5 H5A 0.9700 .
C5 H5B 0.9700 .
C6 H6A 0.9700 .
C6 H6B 0.9700 .
N3 C11 1.44(2) .
N3 C8 1.467(14) .
N3 H3A 0.9000 .
N3 H3B 0.9000 .
C8 C9 1.533(13) .
C8 H8A 0.9700 .
C8 H8B 0.9700 .
C9 C10 1.27(2) 2_566
C9 C9 1.50(3) 2_566
C9 H9 0.9800 .
C10 C9 1.27(2) 2_566
C10 C11 1.51(2) .
C10 H10A 0.9700 .
C10 H10B 0.9700 .
C11 H11A 0.9700 .
C11 H11B 0.9700 .
N4 C16 1.495(16) .
N4 C13 1.87(3) 2_776
N4 H12A 0.9000 .
N4 H12B 0.9000 .
C13 C14 1.45(3) .
C13 N4 1.87(3) 2_776
C13 H13A 0.9700 .
C13 H13B 0.9700 .
C14 C15 1.55(3) .
C14 H14A 0.9700 .
C14 H14B 0.9700 .
C15 C15 1.52(2) 2_776
C15 C16 1.541(14) .
C15 H15 0.9800 .
C16 H16A 0.9700 .
C16 H16B 0.9700 .
O31 H311 0.7126 .
O31 H312 0.7834 .
O32 H321 0.8858 .
O32 H322 0.6932 .
